data_7150265
loop_
_publ_author_name
'Schmid, Sylvia'
'R\"ottgen, Martin'
'Thewalt, Ulf'
'Austel, Volkhard'

_publ_section_title
;
 Synthesis and conformational properties of
 2,6-bis-anilino-3-nitropyridines.
;
_journal_issue 18
_journal_name_full 'Organic &amp; biomolecular chemistry'
_journal_page_first 3408
_journal_page_last 3421
_journal_paper_doi 10.1039/b508819b
_journal_volume 3
_journal_year 2005
_chemical_formula_sum 'C18 H16 N4 O2'
_chemical_formula_weight 320.35
_chemical_name_systematic
;
6-Anilino-2-(N-methylanilino)-3-nitropyridine
;
_space_group_IT_number 2
_symmetry_cell_setting triclinic
_symmetry_space_group_name_Hall '-P 1'
_symmetry_space_group_name_H-M 'P -1'
_atom_sites_solution_hydrogens geom
_atom_sites_solution_primary direct
_atom_sites_solution_secondary difmap
_cell_angle_alpha 107.48(3)
_cell_angle_beta 95.21(3)
_cell_angle_gamma 102.18(3)
_cell_formula_units_Z 4
_cell_length_a 10.113(2)
_cell_length_b 12.417(3)
_cell_length_c 14.105(3)
_cell_measurement_temperature 293(2)
_cell_volume 1628.7(7)
_computing_cell_refinement 'IPDS software (STOE, 1997)'
_computing_data_collection 'IPDS software (STOE, 1997)'
_computing_data_reduction 'IPDS software (STOE, 1997)'
_computing_molecular_graphics 'ORTEP-3 (Johnson & Burnett, 1996)'
_computing_publication_material 'SHELXL-97 (Sheldrick, 1997)'
_computing_structure_refinement 'SHELXL-97 (Sheldrick, 1997)'
_computing_structure_solution 'SHELXS-86 (Sheldrick, 1986)'
_diffrn_ambient_temperature 293(2)
_diffrn_measured_fraction_theta_full 0.923
_diffrn_measured_fraction_theta_max 0.923
_diffrn_measurement_device_type 'STOE IPDS system'
_diffrn_measurement_method 'imaging plate'
_diffrn_radiation_monochromator graphite
_diffrn_radiation_source 'fine-focus sealed tube'
_diffrn_radiation_type MoK\a
_diffrn_radiation_wavelength 0.71073
_diffrn_reflns_av_R_equivalents 0.0460
_diffrn_reflns_av_sigmaI/netI 0.0513
_diffrn_reflns_limit_h_max 12
_diffrn_reflns_limit_h_min -12
_diffrn_reflns_limit_k_max 15
_diffrn_reflns_limit_k_min -15
_diffrn_reflns_limit_l_max 17
_diffrn_reflns_limit_l_min -17
_diffrn_reflns_number 14892
_diffrn_reflns_theta_full 26.08
_diffrn_reflns_theta_max 26.08
_diffrn_reflns_theta_min 2.38
_exptl_absorpt_coefficient_mu 0.089
_exptl_absorpt_correction_T_max 0.9825
_exptl_absorpt_correction_T_min 0.9655
_exptl_crystal_colour yellow
_exptl_crystal_density_diffrn 1.307
_exptl_crystal_density_method 'not measured'
_exptl_crystal_description needles
_exptl_crystal_F_000 672
_exptl_crystal_size_max 0.40
_exptl_crystal_size_mid 0.30
_exptl_crystal_size_min 0.20
_refine_diff_density_max 0.141
_refine_diff_density_min -0.131
_refine_diff_density_rms 0.031
_refine_ls_extinction_coef 0.0196(17)
_refine_ls_extinction_expression Fc^*^=kFc[1+0.001xFc^2^\l^3^/sin(2\q)]^-1/4^
_refine_ls_extinction_method SHELXL
_refine_ls_goodness_of_fit_ref 0.985
_refine_ls_hydrogen_treatment mixed
_refine_ls_matrix_type full
_refine_ls_number_parameters 444
_refine_ls_number_reflns 5971
_refine_ls_number_restraints 0
_refine_ls_restrained_S_all 0.985
_refine_ls_R_factor_all 0.0774
_refine_ls_R_factor_gt 0.0415
_refine_ls_shift/su_max 0.010
_refine_ls_shift/su_mean 0.000
_refine_ls_structure_factor_coef Fsqd
_refine_ls_weighting_details 'calc w=1/[\s^2^(Fo^2^)+(0.0400P)^2^+0.0000P] where P=(Fo^2^+2Fc^2^)/3'
_refine_ls_weighting_scheme calc
_refine_ls_wR_factor_gt 0.0870
_refine_ls_wR_factor_ref 0.0966
_reflns_number_gt 3473
_reflns_number_total 5971
_reflns_threshold_expression >2sigma(I)
_cod_data_source_file b508819b.txt
_cod_data_source_block 7e
_cod_original_cell_volume 1628.5(7)
_cod_original_sg_symbol_H-M P-1
_cod_database_code 7150265

loop_
_symmetry_equiv_pos_as_xyz
'x, y, z'
'-x, -y, -z'

loop_
_atom_site_label
_atom_site_type_symbol
_atom_site_fract_x
_atom_site_fract_y
_atom_site_fract_z
_atom_site_U_iso_or_equiv
_atom_site_adp_type
_atom_site_occupancy
_atom_site_symmetry_multiplicity
_atom_site_calc_flag
_atom_site_refinement_flags
_atom_site_disorder_assembly
_atom_site_disorder_group
N1 N 0.44355(15) 0.33582(12) 0.75337(10) 0.0524(4) Uani 1 1 d . . .
N2 N 0.6369(2) 0.41271(15) 0.56267(13) 0.0690(5) Uani 1 1 d . . .
N3 N 0.64152(17) 0.48084(14) 0.78660(10) 0.0615(4) Uani 1 1 d . . .
N4 N 0.24576(18) 0.18675(14) 0.72379(11) 0.0589(4) Uani 1 1 d . . .
HN4 H 0.179(2) 0.1348(18) 0.6748(14) 0.072(6) Uiso 1 1 d . . .
N5 N 0.95255(16) 0.60443(13) 0.31143(10) 0.0556(4) Uani 1 1 d . . .
N6 N 1.11212(17) 0.90906(14) 0.47017(12) 0.0628(4) Uani 1 1 d . . .
N7 N 1.08552(17) 0.74312(13) 0.25976(10) 0.0602(4) Uani 1 1 d . . .
HN7 H 0.783(3) 0.434(2) 0.4030(18) 0.103(8) Uiso 1 1 d . . .
N8 N 0.81842(19) 0.45624(15) 0.35445(13) 0.0694(5) Uani 1 1 d . . .
O1 O 0.75648(17) 0.43842(13) 0.60558(11) 0.0782(4) Uani 1 1 d . . .
O2 O 0.6092(2) 0.40990(18) 0.47463(11) 0.1134(7) Uani 1 1 d . . .
O3 O 1.17748(16) 0.95838(13) 0.55682(10) 0.0846(5) Uani 1 1 d . . .
O4 O 1.09125(15) 0.96331(12) 0.41207(10) 0.0733(4) Uani 1 1 d . . .
C1 C 0.24552(19) 0.16611(15) 0.81641(12) 0.0531(4) Uani 1 1 d . . .
C2 C 0.3482(2) 0.2192(2) 0.89892(13) 0.0742(6) Uani 1 1 d . . .
H2 H 0.4255 0.2732 0.8959 0.089 Uiso 1 1 calc R . .
C3 C 0.3356(3) 0.1916(2) 0.98681(14) 0.0837(7) Uani 1 1 d . . .
H3 H 0.4050 0.2277 1.0425 0.100 Uiso 1 1 calc R . .
C4 C 0.2239(3) 0.1130(2) 0.99256(15) 0.0795(6) Uani 1 1 d . . .
H4 H 0.2161 0.0958 1.0519 0.095 Uiso 1 1 calc R . .
C5 C 0.1220(3) 0.0587(2) 0.90997(16) 0.0828(7) Uani 1 1 d . . .
H5 H 0.0457 0.0038 0.9131 0.099 Uiso 1 1 calc R . .
C6 C 0.1327(2) 0.08557(18) 0.82285(14) 0.0701(5) Uani 1 1 d . . .
H6 H 0.0629 0.0490 0.7675 0.084 Uiso 1 1 calc R . .
C7 C 0.33644(19) 0.25819(15) 0.69018(12) 0.0520(4) Uani 1 1 d . . .
C8 C 0.3084(2) 0.24660(17) 0.58716(12) 0.0602(5) Uani 1 1 d . . .
H8 H 0.2264 0.1992 0.5467 0.072 Uiso 1 1 calc R . .
C9 C 0.4051(2) 0.30712(17) 0.54960(13) 0.0611(5) Uani 1 1 d . . .
H9 H 0.3907 0.3012 0.4819 0.073 Uiso 1 1 calc R . .
C10 C 0.52613(19) 0.37825(16) 0.61182(12) 0.0547(4) Uani 1 1 d . . .
C11 C 0.53793(19) 0.39844(15) 0.71663(12) 0.0527(4) Uani 1 1 d . . .
C12 C 0.7021(2) 0.58776(16) 0.77096(12) 0.0571(5) Uani 1 1 d . . .
C13 C 0.8426(2) 0.63139(19) 0.79153(16) 0.0748(6) Uani 1 1 d . . .
H13 H 0.8985 0.5913 0.8155 0.090 Uiso 1 1 calc R . .
C14 C 0.8999(3) 0.7350(2) 0.77634(17) 0.0836(7) Uani 1 1 d . . .
H14 H 0.9945 0.7651 0.7902 0.100 Uiso 1 1 calc R . .
C15 C 0.8167(3) 0.79346(19) 0.74069(15) 0.0798(7) Uani 1 1 d . . .
H15 H 0.8555 0.8626 0.7296 0.096 Uiso 1 1 calc R . .
C16 C 0.6771(3) 0.75087(18) 0.72131(14) 0.0717(6) Uani 1 1 d . . .
H16 H 0.6214 0.7914 0.6980 0.086 Uiso 1 1 calc R . .
C17 C 0.6199(2) 0.64814(17) 0.73638(12) 0.0614(5) Uani 1 1 d . . .
H17 H 0.5251 0.6191 0.7232 0.074 Uiso 1 1 calc R . .
C18 C 0.6550(3) 0.4813(2) 0.89074(14) 0.0892(7) Uani 1 1 d . . .
H18A H 0.5801 0.5059 0.9205 0.116 Uiso 1 1 calc R . .
H18B H 0.7400 0.5341 0.9283 0.116 Uiso 1 1 calc R . .
H18C H 0.6536 0.4041 0.8918 0.116 Uiso 1 1 calc R . .
C19 C 0.7737(2) 0.36932(17) 0.25950(13) 0.0607(5) Uani 1 1 d . . .
C20 C 0.7719(3) 0.3897(2) 0.16823(16) 0.0837(7) Uani 1 1 d . . .
H20 H 0.7991 0.4654 0.1667 0.100 Uiso 1 1 calc R . .
C21 C 0.7294(3) 0.2969(2) 0.07931(17) 0.1014(9) Uani 1 1 d . . .
H21 H 0.7302 0.3111 0.0183 0.122 Uiso 1 1 calc R . .
C22 C 0.6867(3) 0.1858(2) 0.07888(18) 0.0967(8) Uani 1 1 d . . .
H22 H 0.6585 0.1244 0.0183 0.116 Uiso 1 1 calc R . .
C23 C 0.6856(2) 0.1651(2) 0.16897(17) 0.0814(6) Uani 1 1 d . . .
H23 H 0.6555 0.0893 0.1696 0.098 Uiso 1 1 calc R . .
C24 C 0.7286(2) 0.25552(18) 0.25806(15) 0.0687(5) Uani 1 1 d . . .
H24 H 0.7275 0.2402 0.3186 0.082 Uiso 1 1 calc R . .
C25 C 0.9037(2) 0.56394(17) 0.38220(13) 0.0584(5) Uani 1 1 d . . .
C26 C 0.9403(2) 0.62826(18) 0.48619(13) 0.0657(5) Uani 1 1 d . . .
H26 H 0.9135 0.5951 0.5346 0.079 Uiso 1 1 calc R . .
C27 C 1.0153(2) 0.73899(19) 0.51266(13) 0.0643(5) Uani 1 1 d . . .
H27 H 1.0396 0.7842 0.5804 0.077 Uiso 1 1 calc R . .
C28 C 1.05682(19) 0.78641(16) 0.43881(12) 0.0558(5) Uani 1 1 d . . .
C29 C 1.03150(19) 0.71235(16) 0.33723(12) 0.0528(4) Uani 1 1 d . . .
C30 C 1.2159(2) 0.82174(15) 0.27433(13) 0.0565(5) Uani 1 1 d . . .
C31 C 1.2413(2) 0.88639(17) 0.21004(15) 0.0685(5) Uani 1 1 d . . .
H31 H 1.1725 0.8799 0.1587 0.082 Uiso 1 1 calc R . .
C32 C 1.3687(3) 0.96015(19) 0.22262(17) 0.0787(6) Uani 1 1 d . . .
H32 H 1.3859 1.0020 0.1784 0.094 Uiso 1 1 calc R . .
C33 C 1.4713(3) 0.97309(19) 0.29956(18) 0.0779(6) Uani 1 1 d . . .
H33 H 1.5565 1.0243 0.3081 0.093 Uiso 1 1 calc R . .
C34 C 1.4465(2) 0.90968(18) 0.36336(16) 0.0711(5) Uani 1 1 d . . .
H34 H 1.5149 0.9184 0.4158 0.085 Uiso 1 1 calc R . .
C35 C 1.3210(2) 0.83332(17) 0.35030(15) 0.0637(5) Uani 1 1 d . . .
H35 H 1.3062 0.7889 0.3927 0.076 Uiso 1 1 calc R . .
C36 C 1.0246(3) 0.66755(18) 0.15665(13) 0.0777(6) Uani 1 1 d . . .
H36A H 1.0474 0.5938 0.1443 0.101 Uiso 1 1 calc R . .
H36B H 1.0598 0.7039 0.1098 0.101 Uiso 1 1 calc R . .
H36C H 0.9268 0.6554 0.1484 0.101 Uiso 1 1 calc R . .

loop_
_atom_site_aniso_label
_atom_site_aniso_U_11
_atom_site_aniso_U_22
_atom_site_aniso_U_33
_atom_site_aniso_U_23
_atom_site_aniso_U_13
_atom_site_aniso_U_12
N1 0.0532(10) 0.0532(8) 0.0514(7) 0.0192(7) 0.0150(7) 0.0092(8)
N2 0.0756(15) 0.0677(11) 0.0720(11) 0.0295(8) 0.0327(9) 0.0174(10)
N3 0.0571(11) 0.0652(10) 0.0611(9) 0.0302(8) 0.0054(7) 0.0011(8)
N4 0.0583(12) 0.0627(10) 0.0515(8) 0.0224(7) 0.0090(7) 0.0009(9)
N5 0.0572(11) 0.0557(9) 0.0583(8) 0.0228(7) 0.0206(7) 0.0128(8)
N6 0.0574(11) 0.0620(10) 0.0650(10) 0.0118(8) 0.0156(8) 0.0176(9)
N7 0.0672(12) 0.0586(9) 0.0536(8) 0.0188(7) 0.0203(7) 0.0080(9)
N8 0.0760(14) 0.0653(11) 0.0692(10) 0.0287(9) 0.0280(9) 0.0063(10)
O1 0.0613(11) 0.0818(10) 0.1031(10) 0.0396(8) 0.0349(8) 0.0202(9)
O2 0.1103(15) 0.1621(18) 0.0688(9) 0.0562(11) 0.0333(9) 0.0018(13)
O3 0.0874(12) 0.0771(10) 0.0692(9) 0.0040(7) 0.0000(8) 0.0130(9)
O4 0.0861(11) 0.0617(8) 0.0780(8) 0.0234(7) 0.0214(7) 0.0268(8)
C1 0.0577(13) 0.0521(10) 0.0502(9) 0.0175(8) 0.0165(8) 0.0114(9)
C2 0.0712(16) 0.0848(14) 0.0544(11) 0.0235(10) 0.0098(9) -0.0068(12)
C3 0.0875(19) 0.0981(17) 0.0531(11) 0.0238(11) 0.0090(10) -0.0004(15)
C4 0.0935(19) 0.0911(16) 0.0586(12) 0.0330(11) 0.0263(12) 0.0150(14)
C5 0.0820(18) 0.0893(16) 0.0756(13) 0.0384(12) 0.0243(12) -0.0029(13)
C6 0.0651(15) 0.0763(13) 0.0649(11) 0.0298(10) 0.0125(9) -0.0009(11)
C7 0.0517(12) 0.0546(10) 0.0530(9) 0.0207(8) 0.0149(8) 0.0135(10)
C8 0.0575(13) 0.0687(12) 0.0538(10) 0.0242(9) 0.0065(8) 0.0101(10)
C9 0.0682(15) 0.0687(12) 0.0513(9) 0.0263(9) 0.0147(9) 0.0161(11)
C10 0.0567(13) 0.0599(11) 0.0563(10) 0.0276(8) 0.0221(9) 0.0156(10)
C11 0.0509(12) 0.0544(10) 0.0586(10) 0.0245(8) 0.0141(8) 0.0147(10)
C12 0.0519(13) 0.0582(11) 0.0615(10) 0.0226(9) 0.0121(8) 0.0087(10)
C13 0.0536(15) 0.0695(13) 0.0985(15) 0.0274(11) 0.0129(10) 0.0099(12)
C14 0.0624(16) 0.0713(15) 0.1037(16) 0.0174(13) 0.0279(12) -0.0011(13)
C15 0.111(2) 0.0544(12) 0.0709(12) 0.0185(10) 0.0319(12) 0.0089(14)
C16 0.0924(19) 0.0572(12) 0.0602(11) 0.0168(9) 0.0078(10) 0.0132(12)
C17 0.0623(14) 0.0608(12) 0.0568(10) 0.0155(9) 0.0082(8) 0.0129(10)
C18 0.0952(19) 0.0947(16) 0.0670(12) 0.0392(12) -0.0074(11) -0.0084(14)
C19 0.0487(13) 0.0681(12) 0.0686(11) 0.0288(10) 0.0157(8) 0.0096(10)
C20 0.0869(18) 0.0825(15) 0.0781(14) 0.0408(12) 0.0011(11) -0.0021(13)
C21 0.112(2) 0.104(2) 0.0714(14) 0.0362(14) -0.0045(13) -0.0109(17)
C22 0.102(2) 0.0882(18) 0.0783(15) 0.0196(13) 0.0090(13) -0.0073(15)
C23 0.0765(17) 0.0700(14) 0.0924(15) 0.0242(12) 0.0213(12) 0.0079(12)
C24 0.0613(15) 0.0726(14) 0.0776(13) 0.0329(11) 0.0222(10) 0.0114(11)
C25 0.0571(13) 0.0626(12) 0.0630(10) 0.0254(9) 0.0220(9) 0.0184(10)
C26 0.0735(15) 0.0748(14) 0.0590(11) 0.0302(10) 0.0231(9) 0.0225(12)
C27 0.0664(14) 0.0764(14) 0.0535(10) 0.0209(9) 0.0167(9) 0.0231(12)
C28 0.0541(13) 0.0568(11) 0.0565(10) 0.0159(8) 0.0146(8) 0.0154(10)
C29 0.0508(12) 0.0563(11) 0.0563(9) 0.0216(8) 0.0171(8) 0.0163(9)
C30 0.0612(13) 0.0482(10) 0.0647(10) 0.0188(8) 0.0262(9) 0.0162(10)
C31 0.0754(16) 0.0635(12) 0.0715(12) 0.0296(10) 0.0244(10) 0.0118(12)
C32 0.0896(19) 0.0679(13) 0.0873(14) 0.0365(11) 0.0358(13) 0.0130(13)
C33 0.0681(16) 0.0655(13) 0.0981(15) 0.0263(12) 0.0295(13) 0.0070(12)
C34 0.0583(15) 0.0709(13) 0.0891(13) 0.0273(11) 0.0213(10) 0.0215(12)
C35 0.0628(15) 0.0620(12) 0.0805(12) 0.0325(10) 0.0271(10) 0.0258(11)
C36 0.0971(18) 0.0681(13) 0.0574(11) 0.0147(9) 0.0244(10) 0.0021(12)

loop_
_atom_type_symbol
_atom_type_description
_atom_type_scat_dispersion_real
_atom_type_scat_dispersion_imag
_atom_type_scat_source
C C 0.0033 0.0016 'International Tables Vol C Tables 4.2.6.8 and 6.1.1.4'
H H 0.0000 0.0000 'International Tables Vol C Tables 4.2.6.8 and 6.1.1.4'
N N 0.0061 0.0033 'International Tables Vol C Tables 4.2.6.8 and 6.1.1.4'
O O 0.0106 0.0060 'International Tables Vol C Tables 4.2.6.8 and 6.1.1.4'

loop_
_geom_angle_atom_site_label_1
_geom_angle_atom_site_label_2
_geom_angle_atom_site_label_3
_geom_angle
_geom_angle_site_symmetry_1
_geom_angle_site_symmetry_3
_geom_angle_publ_flag
C7 N1 C11 119.02(14) . . ?
O1 N2 O2 121.55(17) . . ?
O1 N2 C10 120.42(16) . . ?
O2 N2 C10 117.92(19) . . ?
C11 N3 C12 120.65(14) . . ?
C11 N3 C18 118.76(15) . . ?
C12 N3 C18 116.65(16) . . ?
C7 N4 C1 132.69(17) . . ?
C29 N5 C25 119.86(15) . . ?
O4 N6 O3 122.27(17) . . ?
O4 N6 C28 119.64(15) . . ?
O3 N6 C28 118.06(17) . . ?
C29 N7 C30 122.92(15) . . ?
C29 N7 C36 117.08(16) . . ?
C30 N7 C36 117.70(15) . . ?
C25 N8 C19 131.05(16) . . ?
C2 C1 C6 118.84(16) . . ?
C2 C1 N4 125.12(17) . . ?
C6 C1 N4 116.03(16) . . ?
C1 C2 C3 119.7(2) . . ?
C4 C3 C2 121.0(2) . . ?
C3 C4 C5 119.50(19) . . ?
C6 C5 C4 120.1(2) . . ?
C5 C6 C1 120.9(2) . . ?
N1 C7 N4 120.28(15) . . ?
N1 C7 C8 123.13(16) . . ?
N4 C7 C8 116.58(17) . . ?
C9 C8 C7 117.43(18) . . ?
C8 C9 C10 120.15(16) . . ?
C9 C10 C11 118.80(15) . . ?
C9 C10 N2 116.35(16) . . ?
C11 C10 N2 124.26(17) . . ?
N1 C11 N3 115.77(15) . . ?
N1 C11 C10 120.28(16) . . ?
N3 C11 C10 123.95(16) . . ?
C17 C12 C13 119.89(19) . . ?
C17 C12 N3 119.98(18) . . ?
C13 C12 N3 120.13(18) . . ?
C12 C13 C14 119.6(2) . . ?
C15 C14 C13 119.9(2) . . ?
C16 C15 C14 120.6(2) . . ?
C15 C16 C17 119.7(2) . . ?
C16 C17 C12 120.4(2) . . ?
C24 C19 C20 118.1(2) . . ?
C24 C19 N8 117.16(17) . . ?
C20 C19 N8 124.73(19) . . ?
C21 C20 C19 119.7(2) . . ?
C22 C21 C20 121.6(2) . . ?
C21 C22 C23 119.0(2) . . ?
C24 C23 C22 120.4(2) . . ?
C23 C24 C19 121.11(19) . . ?
N5 C25 N8 119.22(17) . . ?
N5 C25 C26 122.62(19) . . ?
N8 C25 C26 118.14(17) . . ?
C27 C26 C25 117.67(17) . . ?
C26 C27 C28 120.23(17) . . ?
C27 C28 C29 118.78(18) . . ?
C27 C28 N6 116.99(16) . . ?
C29 C28 N6 124.02(16) . . ?
N5 C29 N7 115.49(15) . . ?
N5 C29 C28 119.98(15) . . ?
N7 C29 C28 124.52(17) . . ?
C31 C30 C35 118.7(2) . . ?
C31 C30 N7 119.77(18) . . ?
C35 C30 N7 121.46(16) . . ?
C32 C31 C30 119.7(2) . . ?
C31 C32 C33 121.2(2) . . ?
C34 C33 C32 119.3(2) . . ?
C33 C34 C35 120.3(2) . . ?
C34 C35 C30 120.74(18) . . ?

loop_
_geom_bond_atom_site_label_1
_geom_bond_atom_site_label_2
_geom_bond_distance
_geom_bond_site_symmetry_2
_geom_bond_publ_flag
N1 C7 1.328(2) . ?
N1 C11 1.343(2) . ?
N2 O1 1.232(2) . ?
N2 O2 1.236(2) . ?
N2 C10 1.427(2) . ?
N3 C11 1.368(2) . ?
N3 C12 1.429(2) . ?
N3 C18 1.461(2) . ?
N4 C7 1.357(2) . ?
N4 C1 1.405(2) . ?
N5 C29 1.330(2) . ?
N5 C25 1.334(2) . ?
N6 O4 1.2370(19) . ?
N6 O3 1.240(2) . ?
N6 C28 1.421(2) . ?
N7 C29 1.382(2) . ?
N7 C30 1.422(2) . ?
N7 C36 1.466(2) . ?
N8 C25 1.350(3) . ?
N8 C19 1.407(3) . ?
C1 C2 1.377(3) . ?
C1 C6 1.379(3) . ?
C2 C3 1.391(3) . ?
C3 C4 1.355(3) . ?
C4 C5 1.375(3) . ?
C5 C6 1.374(3) . ?
C7 C8 1.412(2) . ?
C8 C9 1.351(3) . ?
C9 C10 1.389(3) . ?
C10 C11 1.412(2) . ?
C12 C17 1.378(3) . ?
C12 C13 1.380(3) . ?
C13 C14 1.382(3) . ?
C14 C15 1.374(3) . ?
C15 C16 1.369(3) . ?
C16 C17 1.371(3) . ?
C19 C24 1.384(3) . ?
C19 C20 1.384(3) . ?
C20 C21 1.382(3) . ?
C21 C22 1.353(3) . ?
C22 C23 1.371(3) . ?
C23 C24 1.369(3) . ?
C25 C26 1.414(3) . ?
C26 C27 1.343(3) . ?
C27 C28 1.397(3) . ?
C28 C29 1.416(2) . ?
C30 C31 1.387(2) . ?
C30 C35 1.391(3) . ?
C31 C32 1.376(3) . ?
C32 C33 1.379(3) . ?
C33 C34 1.370(3) . ?
C34 C35 1.374(3) . ?

loop_
_cod_related_entry_id
_cod_related_entry_database
_cod_related_entry_code
1 ChemSpider 9798652
